data_7216739
loop_
_publ_author_name
'Pal, Souvik'
'Jana, Partha P.'
'Nayek, Hari Pada'

_publ_section_title
;
 Mononuclear complexes and a coordination polymer of the 2-pyridylamino
 (NH2Py) functionalized P(v) ligand
;
_journal_issue 51
_journal_name_full 'RSC Advances'
_journal_page_first 26902
_journal_paper_doi 10.1039/c4ra02258k
_journal_volume 4
_journal_year 2014
_chemical_formula_moiety 'C20 H20 N8 Ni O4 P2'
_chemical_formula_sum 'C20 H20 N8 Ni O4 P2'
_chemical_formula_weight 557.07
_chemical_name_systematic
; 
 ? 
;
_space_group_IT_number 142
_symmetry_cell_setting tetragonal
_symmetry_space_group_name_Hall '-I 4bd 2c'
_symmetry_space_group_name_H-M 'I 41/a c d :2'
_atom_sites_solution_hydrogens geom
_atom_sites_solution_primary direct
_atom_sites_solution_secondary difmap
_audit_creation_method SHELXL-97
_cell_angle_alpha 90.00
_cell_angle_beta 90.00
_cell_angle_gamma 90.00
_cell_formula_units_Z 16
_cell_length_a 19.3666(12)
_cell_length_b 19.3666(12)
_cell_length_c 25.514(3)
_cell_measurement_reflns_used 1985
_cell_measurement_temperature 293(2)
_cell_measurement_theta_max 28.8772
_cell_measurement_theta_min 2.9690
_cell_volume 9569.4(14)
_computing_structure_refinement 'SHELXL-97 (Sheldrick, 1997)'
_computing_structure_solution 'SHELXS-97 (Sheldrick, 1990)'
_diffrn_ambient_temperature 293(2)
_diffrn_measured_fraction_theta_full 0.998
_diffrn_measured_fraction_theta_max 0.998
_diffrn_radiation_monochromator graphite
_diffrn_radiation_source 'fine-focus sealed tube'
_diffrn_radiation_type MoK\a
_diffrn_radiation_wavelength 0.71073
_diffrn_reflns_av_R_equivalents 0.1585
_diffrn_reflns_av_sigmaI/netI 0.0850
_diffrn_reflns_limit_h_max 24
_diffrn_reflns_limit_h_min -23
_diffrn_reflns_limit_k_max 24
_diffrn_reflns_limit_k_min -24
_diffrn_reflns_limit_l_max 32
_diffrn_reflns_limit_l_min -32
_diffrn_reflns_number 22877
_diffrn_reflns_theta_full 27.00
_diffrn_reflns_theta_max 27.00
_diffrn_reflns_theta_min 2.97
_exptl_absorpt_coefficient_mu 0.990
_exptl_absorpt_correction_type none
_exptl_crystal_colour green
_exptl_crystal_density_diffrn 1.547
_exptl_crystal_density_method 'not measured'
_exptl_crystal_description blocks
_exptl_crystal_F_000 4575
_exptl_crystal_size_max 0.15
_exptl_crystal_size_mid 0.12
_exptl_crystal_size_min 0.10
_refine_diff_density_max 0.509
_refine_diff_density_min -0.495
_refine_diff_density_rms 0.084
_refine_ls_extinction_method none
_refine_ls_goodness_of_fit_ref 1.033
_refine_ls_hydrogen_treatment mixed
_refine_ls_matrix_type full
_refine_ls_number_parameters 168
_refine_ls_number_reflns 2611
_refine_ls_number_restraints 0
_refine_ls_restrained_S_all 1.033
_refine_ls_R_factor_all 0.1345
_refine_ls_R_factor_gt 0.0721
_refine_ls_shift/su_max 0.000
_refine_ls_shift/su_mean 0.000
_refine_ls_structure_factor_coef Fsqd
_refine_ls_weighting_details 'calc w=1/[\s^2^(Fo^2^)+(0.0669P)^2^+3.5039P] where P=(Fo^2^+2Fc^2^)/3'
_refine_ls_weighting_scheme calc
_refine_ls_wR_factor_gt 0.1500
_refine_ls_wR_factor_ref 0.1768
_reflns_number_gt 1484
_reflns_number_total 2611
_reflns_threshold_expression >2sigma(I)
_cod_data_source_file c4ra02258k2.cif
_cod_data_source_block shelxl
_cod_depositor_comments
;
The following automatic conversions were performed:

'_symmetry_cell_setting' value 'Tetragonal' changed to 'tetragonal'
according to
/usr/data/users/saulius/crontab/automatic-downloads/rss-feeds/RSC/lib/dictionaries/cif_core.dic
dictionary named 'cif_core.dic' version 2.4.2 from 2011-04-26.

Automatic conversion script
Id: cif_fix_values 2281 2013-09-26 08:29:07Z andrius 
;
_cod_original_sg_symbol_H-M 'I 41/a c d'
_cod_database_code 7216739

loop_
_symmetry_equiv_pos_as_xyz
'x, y, z'
'-y+1/4, x+3/4, z+1/4'
'-x+1/2, -y, z+1/2'
'y+1/4, -x+1/4, z+3/4'
'-x, y, z+1/2'
'y+3/4, x+3/4, z+3/4'
'x+1/2, -y, z'
'-y+3/4, -x+1/4, z+1/4'
'x+1/2, y+1/2, z+1/2'
'-y+3/4, x+5/4, z+3/4'
'-x+1, -y+1/2, z+1'
'y+3/4, -x+3/4, z+5/4'
'-x+1/2, y+1/2, z+1'
'y+5/4, x+5/4, z+5/4'
'x+1, -y+1/2, z+1/2'
'-y+5/4, -x+3/4, z+3/4'
'-x, -y, -z'
'y-1/4, -x-3/4, -z-1/4'
'x-1/2, y, -z-1/2'
'-y-1/4, x-1/4, -z-3/4'
'x, -y, -z-1/2'
'-y-3/4, -x-3/4, -z-3/4'
'-x-1/2, y, -z'
'y-3/4, x-1/4, -z-1/4'
'-x+1/2, -y+1/2, -z+1/2'
'y+1/4, -x-1/4, -z+1/4'
'x, y+1/2, -z'
'-y+1/4, x+1/4, -z-1/4'
'x+1/2, -y+1/2, -z'
'-y-1/4, -x-1/4, -z-1/4'
'-x, y+1/2, -z+1/2'
'y-1/4, x+1/4, -z+1/4'

loop_
_atom_site_label
_atom_site_type_symbol
_atom_site_fract_x
_atom_site_fract_y
_atom_site_fract_z
_atom_site_U_iso_or_equiv
_atom_site_adp_type
_atom_site_occupancy
_atom_site_symmetry_multiplicity
_atom_site_calc_flag
_atom_site_refinement_flags
C3 C 0.4271(3) 0.0701(3) 0.1749(2) 0.0586(16) Uani 1 1 d .
H3 H 0.4172 0.0848 0.2088 0.070 Uiso 1 1 calc R
H3C H 0.555(2) -0.201(2) 0.0488(17) 0.031(13) Uiso 1 1 d .
H2C H 0.452(3) -0.110(3) 0.131(2) 0.07(2) Uiso 1 1 d .
C1 C 0.4521(3) 0.0931(3) 0.0863(2) 0.0531(14) Uani 1 1 d .
H1 H 0.4578 0.1251 0.0595 0.064 Uiso 1 1 calc R
C2 C 0.4355(3) 0.1174(3) 0.1349(2) 0.0638(17) Uani 1 1 d .
H2 H 0.4300 0.1644 0.1408 0.077 Uiso 1 1 calc R
C4 C 0.4336(3) 0.0023(3) 0.1639(2) 0.0543(15) Uani 1 1 d .
H4 H 0.4270 -0.0303 0.1902 0.065 Uiso 1 1 calc R
C5 C 0.4502(3) -0.0191(2) 0.1131(2) 0.0415(12) Uani 1 1 d .
C7 C 0.6009(3) -0.1174(3) 0.0471(2) 0.0434(13) Uani 1 1 d .
C8 C 0.6658(3) -0.1438(3) 0.0591(2) 0.0604(16) Uani 1 1 d .
H8 H 0.6716 -0.1911 0.0634 0.072 Uiso 1 1 calc R
C9 C 0.7202(3) -0.1011(4) 0.0646(3) 0.0745(19) Uani 1 1 d .
H9 H 0.7637 -0.1185 0.0726 0.089 Uiso 1 1 calc R
C014 C 0.6464(3) -0.0082(3) 0.0444(2) 0.0578(15) Uani 1 1 d .
H014 H 0.6405 0.0390 0.0394 0.069 Uiso 1 1 calc R
C017 C 0.7103(3) -0.0312(3) 0.0581(2) 0.0714(18) Uani 1 1 d .
H017 H 0.7466 -0.0003 0.0629 0.086 Uiso 1 1 calc R
N1 N 0.4609(2) 0.0258(2) 0.07451(16) 0.0441(11) Uani 1 1 d .
N2 N 0.4567(2) -0.0890(2) 0.10334(18) 0.0459(11) Uani 1 1 d .
N3 N 0.5445(2) -0.1594(2) 0.04462(19) 0.0494(12) Uani 1 1 d .
N4 N 0.5911(2) -0.0496(2) 0.03762(16) 0.0439(11) Uani 1 1 d .
Ni1 Ni 0.5000 0.0000 0.0000 0.0363(3) Uani 1 2 d S
O1 O 0.42188(17) -0.19871(15) 0.05519(13) 0.0470(9) Uani 1 1 d .
O2 O 0.44700(17) -0.08851(15) 0.00389(12) 0.0405(8) Uani 1 1 d .
P1 P 0.46277(7) -0.13521(6) 0.04862(5) 0.0401(4) Uani 1 1 d .

loop_
_atom_site_aniso_label
_atom_site_aniso_U_11
_atom_site_aniso_U_22
_atom_site_aniso_U_33
_atom_site_aniso_U_23
_atom_site_aniso_U_13
_atom_site_aniso_U_12
C3 0.069(4) 0.056(4) 0.052(3) -0.008(3) 0.016(3) 0.008(3)
C1 0.068(4) 0.033(3) 0.058(4) -0.001(3) 0.010(3) 0.009(3)
C2 0.086(5) 0.035(3) 0.071(4) -0.008(3) 0.024(4) 0.015(3)
C4 0.063(4) 0.047(3) 0.052(3) 0.006(3) 0.017(3) 0.014(3)
C5 0.048(3) 0.034(3) 0.043(3) 0.005(2) 0.007(2) 0.006(2)
C7 0.047(3) 0.038(3) 0.046(3) 0.007(2) 0.007(3) 0.004(3)
C8 0.058(4) 0.052(3) 0.072(4) 0.018(3) 0.011(3) 0.017(3)
C9 0.050(4) 0.074(5) 0.100(5) 0.013(4) 0.003(4) 0.005(4)
C014 0.056(4) 0.054(4) 0.063(4) 0.013(3) -0.007(3) -0.004(3)
C017 0.056(4) 0.068(4) 0.090(5) 0.018(4) -0.016(4) -0.012(3)
N1 0.057(3) 0.033(2) 0.042(3) 0.0024(19) 0.005(2) 0.005(2)
N2 0.058(3) 0.037(2) 0.042(3) 0.005(2) 0.007(2) 0.003(2)
N3 0.054(3) 0.029(2) 0.066(3) 0.008(2) 0.010(2) 0.000(2)
N4 0.046(3) 0.031(2) 0.054(3) 0.013(2) 0.005(2) 0.003(2)
Ni1 0.0453(6) 0.0258(5) 0.0380(5) 0.0042(4) 0.0047(4) 0.0000(4)
O1 0.059(2) 0.0278(18) 0.054(2) 0.0015(16) 0.0161(18) -0.0036(16)
O2 0.049(2) 0.0268(16) 0.046(2) 0.0051(15) -0.0007(16) -0.0029(15)
P1 0.0493(8) 0.0278(7) 0.0432(8) 0.0061(6) 0.0076(6) 0.0006(6)

loop_
_atom_type_symbol
_atom_type_description
_atom_type_scat_dispersion_real
_atom_type_scat_dispersion_imag
_atom_type_scat_source
C C 0.0030 0.0020 'International Tables Vol C Tables 4.2.6.8 and 6.1.1.4'
H H 0.0000 0.0000 'International Tables Vol C Tables 4.2.6.8 and 6.1.1.4'
N N 0.0060 0.0030 'International Tables Vol C Tables 4.2.6.8 and 6.1.1.4'
Ni Ni 0.3390 1.1120 'International Tables Vol C Tables 4.2.6.8 and 6.1.1.4'
O O 0.0110 0.0060 'International Tables Vol C Tables 4.2.6.8 and 6.1.1.4'
P P 0.1020 0.0940 'International Tables Vol C Tables 4.2.6.8 and 6.1.1.4'

loop_
_geom_angle_atom_site_label_1
_geom_angle_atom_site_label_2
_geom_angle_atom_site_label_3
_geom_angle
_geom_angle_site_symmetry_1
_geom_angle_site_symmetry_3
C4 C3 C2 118.7(5) . .
N1 C1 C2 124.4(5) . .
C1 C2 C3 118.1(5) . .
C3 C4 C5 120.2(5) . .
N1 C5 N2 119.5(5) . .
N1 C5 C4 121.8(5) . .
N2 C5 C4 118.6(5) . .
N4 C7 N3 117.3(5) . .
N4 C7 C8 121.7(5) . .
N3 C7 C8 121.0(5) . .
C9 C8 C7 120.2(5) . .
C8 C9 C017 118.9(6) . .
N4 C014 C017 124.1(5) . .
C014 C017 C9 118.6(5) . .
C5 N1 C1 116.6(4) . .
C5 N1 Ni1 124.6(3) . .
C1 N1 Ni1 118.4(3) . .
C5 N2 P1 133.3(4) . .
C7 N3 P1 126.5(4) . .
C7 N4 C014 116.3(4) . .
C7 N4 Ni1 127.5(3) . .
C014 N4 Ni1 115.3(3) . .
O2 Ni1 O2 180.0 17_655 .
O2 Ni1 N1 88.54(14) 17_655 17_655
O2 Ni1 N1 91.46(14) . 17_655
O2 Ni1 N1 91.46(14) 17_655 .
O2 Ni1 N1 88.54(14) . .
N1 Ni1 N1 180.0 17_655 .
O2 Ni1 N4 90.88(13) 17_655 17_655
O2 Ni1 N4 89.12(13) . 17_655
N1 Ni1 N4 89.90(15) 17_655 17_655
N1 Ni1 N4 90.10(15) . 17_655
O2 Ni1 N4 89.12(13) 17_655 .
O2 Ni1 N4 90.88(13) . .
N1 Ni1 N4 90.10(15) 17_655 .
N1 Ni1 N4 89.90(15) . .
N4 Ni1 N4 180.00(13) 17_655 .
P1 O2 Ni1 116.97(19) . .
O1 P1 O2 119.0(2) . .
O1 P1 N3 106.6(2) . .
O2 P1 N3 108.7(2) . .
O1 P1 N2 108.4(2) . .
O2 P1 N2 107.6(2) . .
N3 P1 N2 105.8(2) . .

loop_
_geom_bond_atom_site_label_1
_geom_bond_atom_site_label_2
_geom_bond_distance
_geom_bond_site_symmetry_2
C3 C4 1.348(7) .
C3 C2 1.381(7) .
C1 N1 1.347(6) .
C1 C2 1.364(7) .
C4 C5 1.398(7) .
C5 N1 1.331(6) .
C5 N2 1.381(6) .
C7 N4 1.348(6) .
C7 N3 1.364(6) .
C7 C8 1.390(7) .
C8 C9 1.347(8) .
C9 C017 1.378(8) .
C014 N4 1.349(6) .
C014 C017 1.361(7) .
N1 Ni1 2.106(4) .
N2 P1 1.663(4) .
N3 P1 1.653(5) .
N4 Ni1 2.227(4) .
Ni1 O2 2.000(3) 17_655
Ni1 O2 2.000(3) .
Ni1 N1 2.106(4) 17_655
Ni1 N4 2.227(4) 17_655
O1 P1 1.472(3) .
O2 P1 1.488(3) .
